data_4076208
loop_
_publ_author_name
'Esteruelas, Miguel A.'
'Hern\'andez, Yohar A.'
'L\'opez, Ana M.'
'Oliv\'an, Montserrat'
'O\~nate, Enrique'

_publ_section_title
;
 Reduction and C(sp2)&#x2212;H Bond Activation of Ketones Promoted by a
 Cyclopentadienyl-Osmium- Dihydride-Dihydrogen Complex
;
_journal_issue 24
_journal_name_full Organometallics
_journal_page_first 5989
_journal_paper_doi 10.1021/om0508177
_journal_volume 24
_journal_year 2005
_chemical_formula_sum 'C18 H31 O Os P'
_chemical_formula_weight 484.60
_chemical_name_systematic
; 
 ? 
;
_space_group_IT_number 2
_symmetry_cell_setting triclinic
_symmetry_space_group_name_Hall '-P 1'
_symmetry_space_group_name_H-M 'P -1'
_atom_sites_solution_hydrogens geom
_atom_sites_solution_primary direct
_atom_sites_solution_secondary difmap
_audit_creation_method SHELXL-97
_cell_angle_alpha 81.6970(10)
_cell_angle_beta 77.1260(10)
_cell_angle_gamma 81.0550(10)
_cell_formula_units_Z 2
_cell_length_a 9.2950(6)
_cell_length_b 9.3678(6)
_cell_length_c 11.0350(8)
_cell_measurement_reflns_used 5518
_cell_measurement_temperature 100(2)
_cell_measurement_theta_max 28
_cell_measurement_theta_min 2
_cell_volume 919.28(11)
_computing_cell_refinement 'SAINT+ v. 6.1 (Bruker AXS, 2000)'
_computing_data_collection 'SMART v. 5.625 (Bruker AXS, 2000)'
_computing_data_reduction 'SAINT+ v. 6.1 (Bruker AXS, 2000)'
_computing_molecular_graphics 'XP, SHELXTL v. 6.1 (Bruker, 2000)'
_computing_publication_material 'XCIF, SHELXTL v. 6.1 (Bruker, 2000)'
_computing_structure_refinement 'SHELXL-97 (Sheldrick, 1997)'
_computing_structure_solution 'SHELXS-97 (Sheldrick, 1990)'
_diffrn_ambient_temperature 100(2)
_diffrn_detector_area_resol_mean 8.26
_diffrn_measured_fraction_theta_full 0.964
_diffrn_measured_fraction_theta_max 0.898
_diffrn_measurement_device_type 'Bruker SMART APEX CCD system'
_diffrn_measurement_method '\w rotations with narrow frames'
_diffrn_radiation_monochromator graphite
_diffrn_radiation_source 'fine-focus sealed tube'
_diffrn_radiation_type MoK\a
_diffrn_radiation_wavelength 0.71073
_diffrn_reflns_av_R_equivalents 0.0204
_diffrn_reflns_av_sigmaI/netI 0.0409
_diffrn_reflns_limit_h_max 11
_diffrn_reflns_limit_h_min -12
_diffrn_reflns_limit_k_max 11
_diffrn_reflns_limit_k_min -11
_diffrn_reflns_limit_l_max 14
_diffrn_reflns_limit_l_min -14
_diffrn_reflns_number 8579
_diffrn_reflns_theta_full 27.50
_diffrn_reflns_theta_max 28.50
_diffrn_reflns_theta_min 1.91
_diffrn_standards_decay_% 'no decay'
_exptl_absorpt_coefficient_mu 7.020
_exptl_absorpt_correction_T_max 0.461
_exptl_absorpt_correction_T_min 0.360
_exptl_absorpt_correction_type multi-scan
_exptl_absorpt_process_details
;
 Absorption correction performed with SADABS program. This is based on the
 method of Blessing: Blessing, R. H., Acta Crystallogr., Sect. A 1995, 51, 33.
  
 SADABS: Area-Detector Absorption Correction. Bruker-AXS 
  within SAINT+ package, v. 6.1 (2000).
;
_exptl_crystal_colour 'dark brown'
_exptl_crystal_density_diffrn 1.751
_exptl_crystal_density_method 'not measured'
_exptl_crystal_description 'irregular block'
_exptl_crystal_F_000 476
_exptl_crystal_size_max 0.18
_exptl_crystal_size_mid 0.16
_exptl_crystal_size_min 0.12
_refine_diff_density_max 1.274
_refine_diff_density_min -1.014
_refine_diff_density_rms 0.122
_refine_ls_extinction_method none
_refine_ls_goodness_of_fit_ref 0.990
_refine_ls_hydrogen_treatment mixed
_refine_ls_matrix_type full
_refine_ls_number_parameters 205
_refine_ls_number_reflns 4192
_refine_ls_number_restraints 0
_refine_ls_restrained_S_all 0.990
_refine_ls_R_factor_all 0.0253
_refine_ls_R_factor_gt 0.0222
_refine_ls_shift/su_max 0.051
_refine_ls_shift/su_mean 0.001
_refine_ls_structure_factor_coef Fsqd
_refine_ls_weighting_details 'calc w=1/[\s^2^(Fo^2^)+(0.0167P)^2^+0.0000P] where P=(Fo^2^+2Fc^2^)/3'
_refine_ls_weighting_scheme calc
_refine_ls_wR_factor_gt 0.0437
_refine_ls_wR_factor_ref 0.0445
_reflns_number_gt 3863
_reflns_number_total 4192
_reflns_threshold_expression >2sigma(I)
_cod_data_source_file om0508177si20050921_011252.cif
_cod_data_source_block mae126as
_cod_database_code 4076208

loop_
_symmetry_equiv_pos_as_xyz
'x, y, z'
'-x, -y, -z'

loop_
_atom_site_label
_atom_site_type_symbol
_atom_site_fract_x
_atom_site_fract_y
_atom_site_fract_z
_atom_site_U_iso_or_equiv
_atom_site_adp_type
_atom_site_occupancy
_atom_site_symmetry_multiplicity
_atom_site_calc_flag
_atom_site_refinement_flags
Os Os 0.326353(15) 0.706132(14) 0.861415(13) 0.01549(5) Uani 1 1 d .
P P 0.14949(10) 0.78171(9) 0.73906(9) 0.01725(19) Uani 1 1 d .
O O 0.3485(3) 0.4909(2) 0.8147(2) 0.0200(5) Uani 1 1 d .
C1 C 0.4942(4) 0.6980(4) 0.7139(3) 0.0189(7) Uani 1 1 d .
H1 H 0.550(4) 0.771(4) 0.682(3) 0.031(11) Uiso 1 1 d .
C2 C 0.5402(4) 0.5680(4) 0.6625(3) 0.0234(8) Uani 1 1 d .
H2 H 0.617(4) 0.549(4) 0.597(3) 0.028(11) Uiso 1 1 d .
C3 C 0.4541(4) 0.4585(4) 0.7215(3) 0.0218(8) Uani 1 1 d .
C4 C 0.4759(4) 0.3063(4) 0.6871(4) 0.0299(9) Uani 1 1 d .
H4A H 0.5574 0.2489 0.7225 0.045 Uiso 1 1 calc R
H4B H 0.5003 0.3086 0.5958 0.045 Uiso 1 1 calc R
H4C H 0.3842 0.2620 0.7206 0.045 Uiso 1 1 calc R
C5 C 0.2223(4) 0.8609(4) 0.9958(3) 0.0226(8) Uani 1 1 d .
H5 H 0.1435 0.9334 0.9788 0.027 Uiso 1 1 calc R
C6 C 0.2037(4) 0.7215(4) 1.0639(3) 0.0245(8) Uani 1 1 d .
H6 H 0.1122 0.6862 1.1034 0.029 Uiso 1 1 calc R
C7 C 0.3499(4) 0.6450(4) 1.0611(3) 0.0226(8) Uani 1 1 d .
H7 H 0.3727 0.5469 1.0944 0.027 Uiso 1 1 calc R
C8 C 0.4554(4) 0.7407(4) 1.0001(3) 0.0243(8) Uani 1 1 d .
H8 H 0.5604 0.7187 0.9898 0.029 Uiso 1 1 calc R
C9 C 0.3772(4) 0.8755(4) 0.9567(3) 0.0237(8) Uani 1 1 d .
H9 H 0.4197 0.9581 0.9111 0.028 Uiso 1 1 calc R
C10 C 0.1611(4) 0.9656(3) 0.6480(3) 0.0188(7) Uani 1 1 d .
H10 H 0.0865 0.9811 0.5931 0.023 Uiso 1 1 calc R
C11 C 0.1251(4) 1.0886(4) 0.7311(3) 0.0243(8) Uani 1 1 d .
H11A H 0.1943 1.0737 0.7884 0.036 Uiso 1 1 calc R
H11B H 0.0229 1.0892 0.7795 0.036 Uiso 1 1 calc R
H11C H 0.1351 1.1818 0.6788 0.036 Uiso 1 1 calc R
C12 C 0.3155(4) 0.9760(4) 0.5630(3) 0.0248(8) Uani 1 1 d .
H12A H 0.3140 1.0690 0.5093 0.037 Uiso 1 1 calc R
H12B H 0.3411 0.8958 0.5109 0.037 Uiso 1 1 calc R
H12C H 0.3898 0.9700 0.6148 0.037 Uiso 1 1 calc R
C13 C 0.1597(4) 0.6625(4) 0.6137(3) 0.0223(8) Uani 1 1 d .
H13 H 0.2680 0.6310 0.5834 0.027 Uiso 1 1 calc R
C14 C 0.0902(4) 0.5211(4) 0.6669(4) 0.0322(10) Uani 1 1 d .
H14A H -0.0185 0.5421 0.6817 0.048 Uiso 1 1 calc R
H14B H 0.1207 0.4820 0.7459 0.048 Uiso 1 1 calc R
H14C H 0.1244 0.4494 0.6068 0.048 Uiso 1 1 calc R
C15 C 0.1003(5) 0.7310(4) 0.4968(4) 0.0306(9) Uani 1 1 d .
H15A H 0.1196 0.6598 0.4364 0.046 Uiso 1 1 calc R
H15B H 0.1504 0.8162 0.4590 0.046 Uiso 1 1 calc R
H15C H -0.0071 0.7609 0.5202 0.046 Uiso 1 1 calc R
C16 C -0.0461(4) 0.8072(4) 0.8303(3) 0.0235(8) Uani 1 1 d .
H16 H -0.0472 0.8825 0.8863 0.028 Uiso 1 1 calc R
C17 C -0.0928(4) 0.6718(4) 0.9200(4) 0.0336(10) Uani 1 1 d .
H17A H -0.1675 0.7029 0.9924 0.050 Uiso 1 1 calc R
H17B H -0.0055 0.6168 0.9486 0.050 Uiso 1 1 calc R
H17C H -0.1350 0.6101 0.8760 0.050 Uiso 1 1 calc R
C18 C -0.1684(4) 0.8690(4) 0.7563(4) 0.0304(9) Uani 1 1 d .
H18A H -0.1783 0.7976 0.7030 0.046 Uiso 1 1 calc R
H18B H -0.1418 0.9587 0.7041 0.046 Uiso 1 1 calc R
H18C H -0.2632 0.8903 0.8148 0.046 Uiso 1 1 calc R

loop_
_atom_site_aniso_label
_atom_site_aniso_U_11
_atom_site_aniso_U_22
_atom_site_aniso_U_33
_atom_site_aniso_U_23
_atom_site_aniso_U_13
_atom_site_aniso_U_12
Os 0.01414(7) 0.01631(7) 0.01683(8) -0.00022(5) -0.00538(5) -0.00276(5)
P 0.0161(5) 0.0150(4) 0.0220(5) 0.0013(4) -0.0075(4) -0.0042(4)
O 0.0195(13) 0.0203(13) 0.0211(13) -0.0018(11) -0.0066(10) -0.0022(10)
C1 0.0156(18) 0.0226(18) 0.0199(19) 0.0042(15) -0.0102(14) -0.0034(15)
C2 0.020(2) 0.032(2) 0.0170(19) -0.0014(17) -0.0042(16) 0.0002(16)
C3 0.025(2) 0.0234(19) 0.0180(19) -0.0007(15) -0.0122(15) 0.0045(16)
C4 0.036(2) 0.027(2) 0.029(2) -0.0087(17) -0.0101(18) 0.0000(18)
C5 0.024(2) 0.0229(19) 0.022(2) -0.0041(16) -0.0080(16) 0.0018(16)
C6 0.023(2) 0.029(2) 0.021(2) -0.0036(16) -0.0023(16) -0.0036(16)
C7 0.029(2) 0.0239(19) 0.0145(18) -0.0003(15) -0.0080(15) 0.0001(16)
C8 0.0203(19) 0.035(2) 0.022(2) -0.0072(17) -0.0102(15) -0.0045(17)
C9 0.030(2) 0.0246(19) 0.0197(19) -0.0059(16) -0.0052(16) -0.0091(17)
C10 0.0203(19) 0.0149(17) 0.0223(19) 0.0031(14) -0.0098(15) -0.0027(14)
C11 0.025(2) 0.0178(18) 0.029(2) 0.0001(16) -0.0058(16) -0.0034(15)
C12 0.027(2) 0.0199(19) 0.027(2) 0.0013(16) -0.0034(16) -0.0060(16)
C13 0.0224(19) 0.0173(17) 0.031(2) -0.0034(16) -0.0152(16) -0.0003(15)
C14 0.034(2) 0.021(2) 0.049(3) -0.0024(18) -0.021(2) -0.0085(17)
C15 0.039(2) 0.025(2) 0.033(2) -0.0038(18) -0.0212(19) -0.0005(18)
C16 0.0162(18) 0.0237(19) 0.029(2) 0.0023(16) -0.0045(16) -0.0041(15)
C17 0.022(2) 0.034(2) 0.040(3) 0.015(2) -0.0082(18) -0.0076(18)
C18 0.018(2) 0.031(2) 0.041(3) 0.0065(19) -0.0075(17) -0.0054(17)

loop_
_atom_type_symbol
_atom_type_description
_atom_type_scat_dispersion_real
_atom_type_scat_dispersion_imag
_atom_type_scat_source
C C 0.0033 0.0016 'International Tables Vol C Tables 4.2.6.8 and 6.1.1.4'
H H 0.0000 0.0000 'International Tables Vol C Tables 4.2.6.8 and 6.1.1.4'
O O 0.0106 0.0060 'International Tables Vol C Tables 4.2.6.8 and 6.1.1.4'
P P 0.1023 0.0942 'International Tables Vol C Tables 4.2.6.8 and 6.1.1.4'
Os Os -1.2165 7.6030 'International Tables Vol C Tables 4.2.6.8 and 6.1.1.4'

loop_
_geom_angle_atom_site_label_1
_geom_angle_atom_site_label_2
_geom_angle_atom_site_label_3
_geom_angle
C1 Os O 75.60(12)
C1 Os C5 136.61(14)
O Os C5 147.20(12)
C1 Os C9 102.03(14)
O Os C9 154.08(12)
C5 Os C9 38.18(12)
C1 Os C8 97.46(13)
O Os C8 116.36(12)
C5 Os C8 62.43(13)
C9 Os C8 37.78(13)
C1 Os C7 124.75(14)
O Os C7 96.61(11)
C5 Os C7 62.10(13)
C9 Os C7 63.04(13)
C8 Os C7 37.07(13)
C1 Os C6 159.14(13)
O Os C6 111.08(11)
C5 Os C6 37.08(13)
C9 Os C6 62.98(13)
C8 Os C6 61.72(13)
C7 Os C6 36.79(13)
C1 Os P 93.16(10)
O Os P 90.75(7)
C5 Os P 92.77(10)
C9 Os P 115.17(10)
C8 Os P 152.57(10)
C7 Os P 142.04(10)
C6 Os P 106.20(10)
C16 P C10 100.43(16)
C16 P C13 108.97(16)
C10 P C13 102.38(16)
C16 P Os 114.12(12)
C10 P Os 115.50(11)
C13 P Os 114.02(12)
C3 O Os 115.8(2)
C2 C1 Os 118.7(3)
C2 C1 H1 116(2)
Os C1 H1 124(2)
C1 C2 C3 113.0(3)
C1 C2 H2 128(2)
C3 C2 H2 119(2)
O C3 C2 116.8(3)
O C3 C4 117.6(3)
C2 C3 C4 125.6(3)
C3 C4 H4A 109.5
C3 C4 H4B 109.5
H4A C4 H4B 109.5
C3 C4 H4C 109.5
H4A C4 H4C 109.5
H4B C4 H4C 109.5
C6 C5 C9 109.9(3)
C6 C5 Os 75.2(2)
C9 C5 Os 70.92(19)
C6 C5 H5 125.1
C9 C5 H5 125.1
Os C5 H5 120.5
C5 C6 C7 106.5(3)
C5 C6 Os 67.74(19)
C7 C6 Os 70.13(19)
C5 C6 H6 126.8
C7 C6 H6 126.8
Os C6 H6 126.9
C8 C7 C6 108.5(3)
C8 C7 Os 70.8(2)
C6 C7 Os 73.1(2)
C8 C7 H7 125.7
C6 C7 H7 125.7
Os C7 H7 122.0
C7 C8 C9 108.7(3)
C7 C8 Os 72.1(2)
C9 C8 Os 69.53(19)
C7 C8 H8 125.7
C9 C8 H8 125.7
Os C8 H8 124.3
C8 C9 C5 106.3(3)
C8 C9 Os 72.69(19)
C5 C9 Os 70.90(19)
C8 C9 H9 126.9
C5 C9 H9 126.9
Os C9 H9 121.4
C11 C10 C12 108.7(3)
C11 C10 P 113.0(2)
C12 C10 P 111.6(2)
C11 C10 H10 107.8
C12 C10 H10 107.8
P C10 H10 107.8
C10 C11 H11A 109.5
C10 C11 H11B 109.5
H11A C11 H11B 109.5
C10 C11 H11C 109.5
H11A C11 H11C 109.5
H11B C11 H11C 109.5
C10 C12 H12A 109.5
C10 C12 H12B 109.5
H12A C12 H12B 109.5
C10 C12 H12C 109.5
H12A C12 H12C 109.5
H12B C12 H12C 109.5
C15 C13 C14 109.4(3)
C15 C13 P 117.8(2)
C14 C13 P 111.9(3)
C15 C13 H13 105.6
C14 C13 H13 105.6
P C13 H13 105.6
C13 C14 H14A 109.5
C13 C14 H14B 109.5
H14A C14 H14B 109.5
C13 C14 H14C 109.5
H14A C14 H14C 109.5
H14B C14 H14C 109.5
C13 C15 H15A 109.5
C13 C15 H15B 109.5
H15A C15 H15B 109.5
C13 C15 H15C 109.5
H15A C15 H15C 109.5
H15B C15 H15C 109.5
C18 C16 C17 109.7(3)
C18 C16 P 117.1(3)
C17 C16 P 114.0(3)
C18 C16 H16 104.9
C17 C16 H16 104.9
P C16 H16 104.9
C16 C17 H17A 109.5
C16 C17 H17B 109.5
H17A C17 H17B 109.5
C16 C17 H17C 109.5
H17A C17 H17C 109.5
H17B C17 H17C 109.5
C16 C18 H18A 109.5
C16 C18 H18B 109.5
H18A C18 H18B 109.5
C16 C18 H18C 109.5
H18A C18 H18C 109.5
H18B C18 H18C 109.5

loop_
_geom_bond_atom_site_label_1
_geom_bond_atom_site_label_2
_geom_bond_distance
Os C1 1.989(4)
Os O 2.121(2)
Os C5 2.187(3)
Os C9 2.187(3)
Os C8 2.229(3)
Os C7 2.246(3)
Os C6 2.285(3)
Os P 2.3191(9)
P C16 1.869(4)
P C10 1.870(3)
P C13 1.877(3)
O C3 1.288(4)
C1 C2 1.384(5)
C1 H1 0.91(4)
C2 C3 1.396(5)
C2 H2 0.91(4)
C3 C4 1.500(5)
C4 H4A 0.9800
C4 H4B 0.9800
C4 H4C 0.9800
C5 C6 1.425(5)
C5 C9 1.431(5)
C5 H5 0.9500
C6 C7 1.430(5)
C6 H6 0.9500
C7 C8 1.423(5)
C7 H7 0.9500
C8 C9 1.430(5)
C8 H8 0.9500
C9 H9 0.9500
C10 C11 1.526(4)
C10 C12 1.538(5)
C10 H10 1.0000
C11 H11A 0.9800
C11 H11B 0.9800
C11 H11C 0.9800
C12 H12A 0.9800
C12 H12B 0.9800
C12 H12C 0.9800
C13 C15 1.533(5)
C13 C14 1.546(5)
C13 H13 1.0000
C14 H14A 0.9800
C14 H14B 0.9800
C14 H14C 0.9800
C15 H15A 0.9800
C15 H15B 0.9800
C15 H15C 0.9800
C16 C18 1.539(5)
C16 C17 1.548(5)
C16 H16 1.0000
C17 H17A 0.9800
C17 H17B 0.9800
C17 H17C 0.9800
C18 H18A 0.9800
C18 H18B 0.9800
C18 H18C 0.9800
